data_7234767
loop_
_publ_author_name
'Fangyi Chen'
'Taiji Tian'
'Binglian Bai'
'Jian Wang'
'Haitao Wang'
'Min Li'

_publ_section_title
;
 Crystal structures, intermolecular interactions and fluorescence
 properties of a series of symmetrical bi-1,3,4-oxadiazole derivatives
;
_journal_name_full 'Journal of Materials Chemistry C'
_journal_page_first 4451
_journal_page_last 4458
_journal_paper_doi 10.1039/C6TC00324A
_journal_volume 4
_journal_year 2016
_chemical_formula_sum 'C16 H8 F2 N4 O2'
_chemical_formula_weight 326.26
_chemical_name_common BOXD-m-F
_chemical_name_systematic 2,2-bis(3-fluorophenyl)-bi-1,3,4-oxadiazole
_space_group_IT_number 14
_space_group_name_Hall '-P 2ybc'
_space_group_name_H-M_alt 'P 1 21/c 1'
_symmetry_cell_setting monoclinic
_symmetry_space_group_name_H-M 'P 1 21/c 1'
_atom_sites_solution_hydrogens geom
_atom_sites_solution_primary direct
_atom_sites_solution_secondary difmap
_cell_angle_alpha 90.00
_cell_angle_beta 92.76(3)
_cell_angle_gamma 90.00
_cell_formula_units_Z 2
_cell_length_a 6.7300(13)
_cell_length_b 7.8225(16)
_cell_length_c 13.239(3)
_cell_measurement_reflns_used 1591
_cell_measurement_temperature 293(2)
_cell_measurement_theta_max 27.47
_cell_measurement_theta_min 3.03
_cell_volume 696.2(3)
_computing_cell_refinement 'Bruker XSCANS'
_computing_data_collection 'Bruker XSCANS'
_computing_data_reduction 'Bruker SHELXTL'
_computing_molecular_graphics 'Bruker SHELXTL'
_computing_publication_material 'Bruker SHELXTL'
_computing_structure_refinement 'SHELXL-97 (Sheldrick, 1997)'
_computing_structure_solution 'SHELXS-97 (Sheldrick, 1990)'
_diffrn_ambient_temperature 293(2)
_diffrn_measured_fraction_theta_full 0.996
_diffrn_measured_fraction_theta_max 0.996
_diffrn_measurement_device_type 'Bruker P4'
_diffrn_measurement_method '\w scans'
_diffrn_radiation_monochromator graphite
_diffrn_radiation_source 'fine-focus sealed tube'
_diffrn_radiation_type MoK\a
_diffrn_radiation_wavelength 0.71073
_diffrn_reflns_av_R_equivalents 0.0732
_diffrn_reflns_av_sigmaI/netI 0.0598
_diffrn_reflns_limit_h_max 8
_diffrn_reflns_limit_h_min -8
_diffrn_reflns_limit_k_max 10
_diffrn_reflns_limit_k_min -10
_diffrn_reflns_limit_l_max 17
_diffrn_reflns_limit_l_min -17
_diffrn_reflns_number 6630
_diffrn_reflns_theta_full 27.47
_diffrn_reflns_theta_max 27.47
_diffrn_reflns_theta_min 3.03
_exptl_absorpt_coefficient_mu 0.125
_exptl_absorpt_correction_type none
_exptl_crystal_density_diffrn 1.556
_exptl_crystal_density_method 'not measured'
_exptl_crystal_description needle
_exptl_crystal_F_000 332
_refine_diff_density_max 0.352
_refine_diff_density_min -0.322
_refine_diff_density_rms 0.100
_refine_ls_extinction_method none
_refine_ls_goodness_of_fit_ref 1.104
_refine_ls_hydrogen_treatment constr
_refine_ls_matrix_type full
_refine_ls_number_parameters 109
_refine_ls_number_reflns 1591
_refine_ls_number_restraints 0
_refine_ls_restrained_S_all 1.104
_refine_ls_R_factor_all 0.0546
_refine_ls_R_factor_gt 0.0477
_refine_ls_shift/su_max 0.000
_refine_ls_shift/su_mean 0.000
_refine_ls_structure_factor_coef Fsqd
_refine_ls_weighting_details 'calc w=1/[\s^2^(Fo^2^)+(0.0710P)^2^+0.0578P] where P=(Fo^2^+2Fc^2^)/3'
_refine_ls_weighting_scheme calc
_refine_ls_wR_factor_gt 0.1208
_refine_ls_wR_factor_ref 0.1263
_reflns_number_gt 1306
_reflns_number_total 1591
_reflns_threshold_expression >2sigma(I)
_cod_data_source_file J-Mater-Chem-C-2016-4-4451.cif
_cod_data_source_block boxd-m-f
_cod_original_cell_volume 696.2(2)
_cod_original_sg_symbol_H-M P21/c
_cod_database_code 7234767

loop_
_symmetry_equiv_pos_as_xyz
'x, y, z'
'-x, y+1/2, -z+1/2'
'-x, -y, -z'
'x, -y-1/2, z-1/2'

loop_
_atom_site_label
_atom_site_type_symbol
_atom_site_fract_x
_atom_site_fract_y
_atom_site_fract_z
_atom_site_U_iso_or_equiv
_atom_site_adp_type
_atom_site_occupancy
_atom_site_symmetry_multiplicity
_atom_site_calc_flag
_atom_site_refinement_flags
_atom_site_disorder_assembly
_atom_site_disorder_group
C1 C 0.14998(19) 0.2529(2) 0.72219(11) 0.0470(4) Uani 1 1 d . . .
H1 H 0.0408 0.2717 0.7612 0.056 Uiso 1 1 calc R . .
C2 C 0.2887(2) 0.1308(2) 0.74874(11) 0.0447(4) Uani 1 1 d . . .
C3 C 0.45421(19) 0.09882(18) 0.69447(10) 0.0424(3) Uani 1 1 d . . .
H3 H 0.5465 0.0160 0.7152 0.051 Uiso 1 1 calc R . .
C4 C 0.47813(17) 0.19459(16) 0.60782(10) 0.0355(3) Uani 1 1 d . . .
C5 C 0.3400(2) 0.31921(18) 0.57809(11) 0.0429(3) Uani 1 1 d . . .
H5 H 0.3572 0.3831 0.5199 0.052 Uiso 1 1 calc R . .
C6 C 0.1768(2) 0.34743(19) 0.63572(12) 0.0483(4) Uani 1 1 d . . .
H6 H 0.0844 0.4308 0.6160 0.058 Uiso 1 1 calc R . .
C7 C 0.64907(18) 0.16685(16) 0.54572(10) 0.0358(3) Uani 1 1 d . . .
C8 C 0.91461(18) 0.05675(16) 0.49841(10) 0.0358(3) Uani 1 1 d . . .
F1 F 0.26137(16) 0.03455(16) 0.83188(8) 0.0723(4) Uani 1 1 d . . .
N1 N 0.69076(17) 0.24454(16) 0.46363(10) 0.0483(3) Uani 1 1 d . . .
N2 N 0.86759(17) 0.17094(16) 0.43232(9) 0.0462(3) Uani 1 1 d . . .
O1 O 0.78526(13) 0.04411(11) 0.57306(7) 0.0372(3) Uani 1 1 d . . .

loop_
_atom_site_aniso_label
_atom_site_aniso_U_11
_atom_site_aniso_U_22
_atom_site_aniso_U_33
_atom_site_aniso_U_23
_atom_site_aniso_U_13
_atom_site_aniso_U_12
C1 0.0331(6) 0.0603(9) 0.0490(8) -0.0155(7) 0.0183(6) -0.0011(6)
C2 0.0384(7) 0.0575(8) 0.0396(7) -0.0018(6) 0.0149(6) -0.0046(6)
C3 0.0339(7) 0.0493(8) 0.0450(8) 0.0010(6) 0.0126(6) 0.0048(6)
C4 0.0294(6) 0.0396(6) 0.0383(7) -0.0064(5) 0.0110(5) -0.0004(5)
C5 0.0385(7) 0.0464(7) 0.0450(8) -0.0001(6) 0.0129(6) 0.0057(5)
C6 0.0361(7) 0.0524(8) 0.0573(9) -0.0066(7) 0.0120(6) 0.0116(6)
C7 0.0300(6) 0.0383(6) 0.0400(7) -0.0028(5) 0.0109(5) 0.0019(5)
C8 0.0290(6) 0.0420(7) 0.0377(6) -0.0049(5) 0.0145(5) -0.0028(5)
F1 0.0599(6) 0.0997(8) 0.0597(6) 0.0225(6) 0.0292(5) 0.0037(5)
N1 0.0428(7) 0.0537(7) 0.0505(7) 0.0089(6) 0.0234(5) 0.0122(6)
N2 0.0391(6) 0.0533(7) 0.0480(7) 0.0046(5) 0.0220(5) 0.0063(5)
O1 0.0294(5) 0.0435(5) 0.0401(5) 0.0001(4) 0.0153(4) 0.0032(3)

loop_
_atom_type_symbol
_atom_type_description
_atom_type_scat_dispersion_real
_atom_type_scat_dispersion_imag
_atom_type_scat_source
C C 0.0033 0.0016 'International Tables Vol C Tables 4.2.6.8 and 6.1.1.4'
H H 0.0000 0.0000 'International Tables Vol C Tables 4.2.6.8 and 6.1.1.4'
N N 0.0061 0.0033 'International Tables Vol C Tables 4.2.6.8 and 6.1.1.4'
O O 0.0106 0.0060 'International Tables Vol C Tables 4.2.6.8 and 6.1.1.4'
F F 0.0171 0.0103 'International Tables Vol C Tables 4.2.6.8 and 6.1.1.4'

loop_
_geom_angle_atom_site_label_1
_geom_angle_atom_site_label_2
_geom_angle_atom_site_label_3
_geom_angle
_geom_angle_site_symmetry_1
_geom_angle_site_symmetry_3
C2 C1 C6 118.11(12) . .
F1 C2 C1 118.64(12) . .
F1 C2 C3 117.90(13) . .
C1 C2 C3 123.46(14) . .
C2 C3 C4 117.55(13) . .
C3 C4 C5 120.70(12) . .
C3 C4 C7 120.74(12) . .
C5 C4 C7 118.57(12) . .
C6 C5 C4 119.53(13) . .
C1 C6 C5 120.65(13) . .
N1 C7 O1 112.65(11) . .
N1 C7 C4 127.87(12) . .
O1 C7 C4 119.48(11) . .
N2 C8 O1 113.85(11) . .
N2 C8 C8 128.05(15) . 3_756
O1 C8 C8 118.10(15) . 3_756
C7 N1 N2 106.15(11) . .
C8 N2 N1 105.66(11) . .
C8 O1 C7 101.69(10) . .

loop_
_geom_bond_atom_site_label_1
_geom_bond_atom_site_label_2
_geom_bond_distance
_geom_bond_site_symmetry_2
C1 C2 1.369(2) .
C1 C6 1.382(2) .
C2 F1 1.3535(17) .
C2 C3 1.3776(18) .
C3 C4 1.3860(19) .
C4 C5 1.3906(19) .
C4 C7 1.4620(17) .
C5 C6 1.3850(18) .
C7 N1 1.2879(18) .
C7 O1 1.3642(15) .
C8 N2 1.2794(18) .
C8 O1 1.3517(15) .
C8 C8 1.451(2) 3_756
N1 N2 1.4025(15) .
